data_2231376
loop_
_publ_author_name
'Arderne, Charmaine'

_publ_section_title
;
 Heptane-1,7-diaminium sulfate monohydrate
;
_journal_coeditor_code ZK2015
_journal_issue 8
_journal_name_full 'Acta Crystallographica Section E'
_journal_page_first o2183
_journal_paper_doi 10.1107/S1600536811030030
_journal_volume 67
_journal_year 2011
_chemical_formula_iupac 'C7 H20 N2 2+ , S O4 2- , H2 O'
_chemical_formula_moiety 'C7 H20 N2 2+, O4 S 2-, H2 O'
_chemical_formula_sum 'C7 H22 N2 O5 S'
_chemical_formula_weight 246.33
_chemical_name_systematic
;
Heptane-1,7-diaminium sulfate monohydrate
;
_space_group_IT_number 14
_symmetry_cell_setting monoclinic
_symmetry_space_group_name_Hall '-P 2yn'
_symmetry_space_group_name_H-M 'P 1 21/n 1'
_atom_sites_solution_hydrogens geom
_atom_sites_solution_primary direct
_atom_sites_solution_secondary difmap
_audit_creation_method SHELXL97
_cell_angle_alpha 90.00
_cell_angle_beta 95.1800(10)
_cell_angle_gamma 90.00
_cell_formula_units_Z 4
_cell_length_a 5.75270(10)
_cell_length_b 22.3459(4)
_cell_length_c 10.0908(2)
_cell_measurement_reflns_used 9981
_cell_measurement_temperature 295(2)
_cell_measurement_theta_max 28.19
_cell_measurement_theta_min 2.22
_cell_volume 1291.87(4)
_computing_cell_refinement 'SAINT (Bruker, 2008)'
_computing_data_collection 'SMART (Bruker, 1999)'
_computing_data_reduction 'SAINT (Bruker, 2008)'
_computing_molecular_graphics
;
OLEX2 (Dolomanov <i>et al.</i>, 2009) and Mercury (Macrae <i>et al.</i>,
2008)
;
_computing_publication_material
;
publCIF (Westrip, 2010) and PLATON (Spek, 2009)
;
_computing_structure_refinement 'SHELXL97 (Sheldrick, 2008)'
_computing_structure_solution 'SHELXS97 (Sheldrick, 2008)'
_diffrn_ambient_temperature 295(2)
_diffrn_measured_fraction_theta_full 0.998
_diffrn_measured_fraction_theta_max 0.998
_diffrn_measurement_device_type 'Bruker SMART CCD'
_diffrn_measurement_method '\f and \w'
_diffrn_radiation_monochromator graphite
_diffrn_radiation_source 'fine-focus sealed tube'
_diffrn_radiation_type MoK\a
_diffrn_radiation_wavelength 0.71073
_diffrn_reflns_av_R_equivalents 0.0291
_diffrn_reflns_av_sigmaI/netI 0.0152
_diffrn_reflns_limit_h_max 7
_diffrn_reflns_limit_h_min -7
_diffrn_reflns_limit_k_max 29
_diffrn_reflns_limit_k_min -29
_diffrn_reflns_limit_l_max 13
_diffrn_reflns_limit_l_min -13
_diffrn_reflns_number 33427
_diffrn_reflns_theta_full 28.31
_diffrn_reflns_theta_max 28.31
_diffrn_reflns_theta_min 1.82
_diffrn_standards_number 0
_exptl_absorpt_coefficient_mu 0.256
_exptl_absorpt_correction_T_max 0.9650
_exptl_absorpt_correction_T_min 0.8868
_exptl_absorpt_correction_type multi-scan
_exptl_absorpt_process_details '(APEX2 AXScale; Bruker, 2008)'
_exptl_crystal_colour colourless
_exptl_crystal_density_diffrn 1.266
_exptl_crystal_density_method 'not measured'
_exptl_crystal_description block
_exptl_crystal_F_000 536
_exptl_crystal_size_max 0.48
_exptl_crystal_size_mid 0.44
_exptl_crystal_size_min 0.14
_refine_diff_density_max 0.359
_refine_diff_density_min -0.339
_refine_ls_extinction_method none
_refine_ls_goodness_of_fit_ref 1.034
_refine_ls_hydrogen_treatment constr
_refine_ls_matrix_type full
_refine_ls_number_parameters 138
_refine_ls_number_reflns 3220
_refine_ls_number_restraints 0
_refine_ls_restrained_S_all 1.034
_refine_ls_R_factor_all 0.0484
_refine_ls_R_factor_gt 0.0365
_refine_ls_shift/su_max 0.001
_refine_ls_shift/su_mean 0.000
_refine_ls_structure_factor_coef Fsqd
_refine_ls_weighting_details 'calc w = 1/[\s^2^(Fo^2^)+(0.0582P)^2^+0.3142P] where P=(Fo^2^+2Fc^2^)/3'
_refine_ls_weighting_scheme calc
_refine_ls_wR_factor_gt 0.0982
_refine_ls_wR_factor_ref 0.1061
_reflns_number_gt 2626
_reflns_number_total 3220
_reflns_threshold_expression I>2\s(I)
_cod_data_source_file zk2015.cif
_cod_data_source_block I
_cod_original_sg_symbol_H-M 'P 21/n'
_cod_database_code 2231376
_cod_database_fobs_code 2231376

loop_
_symmetry_equiv_pos_as_xyz
'x, y, z'
'-x+1/2, y+1/2, -z+1/2'
'-x, -y, -z'
'x-1/2, -y-1/2, z-1/2'

loop_
_atom_site_type_symbol
_atom_site_label
_atom_site_fract_x
_atom_site_fract_y
_atom_site_fract_z
_atom_site_U_iso_or_equiv
_atom_site_adp_type
_atom_site_calc_flag
_atom_site_refinement_flags
_atom_site_occupancy
_atom_site_symmetry_multiplicity
C C1 0.1381(3) 0.61468(7) 0.89575(17) 0.0465(4) Uani d . 1 1
H H1A 0.0280 0.6095 0.8180 0.056 Uiso calc R 1 1
H H1B 0.0831 0.5915 0.9679 0.056 Uiso calc R 1 1
C C2 0.3751(3) 0.59183(7) 0.86564(17) 0.0452(3) Uani d . 1 1
H H2A 0.4775 0.5908 0.9474 0.054 Uiso calc R 1 1
H H2B 0.4418 0.6194 0.8052 0.054 Uiso calc R 1 1
C C3 0.3639(3) 0.52966(7) 0.80374(18) 0.0485(4) Uani d . 1 1
H H3A 0.3229 0.5009 0.8697 0.058 Uiso calc R 1 1
H H3B 0.2420 0.5289 0.7308 0.058 Uiso calc R 1 1
C C4 0.5934(3) 0.51120(7) 0.75228(18) 0.0491(4) Uani d . 1 1
H H4A 0.7111 0.5080 0.8271 0.059 Uiso calc R 1 1
H H4B 0.6425 0.5424 0.6941 0.059 Uiso calc R 1 1
C C5 0.5826(3) 0.45218(7) 0.67668(17) 0.0459(4) Uani d . 1 1
H H5A 0.5538 0.4199 0.7375 0.055 Uiso calc R 1 1
H H5B 0.4531 0.4534 0.6081 0.055 Uiso calc R 1 1
C C6 0.8066(3) 0.43935(6) 0.61273(17) 0.0459(4) Uani d . 1 1
H H6A 0.8377 0.4726 0.5552 0.055 Uiso calc R 1 1
H H6B 0.9344 0.4372 0.6822 0.055 Uiso calc R 1 1
C C7 0.8037(3) 0.38213(7) 0.53201(15) 0.0447(3) Uani d . 1 1
H H7A 0.6643 0.3812 0.4703 0.054 Uiso calc R 1 1
H H7B 0.9382 0.3813 0.4806 0.054 Uiso calc R 1 1
N N1 0.1483(2) 0.67881(5) 0.93356(12) 0.0375(3) Uani d . 1 1
H H1C 0.2474 0.6836 1.0057 0.056 Uiso calc R 1 1
H H1D 0.0069 0.6911 0.9507 0.056 Uiso calc R 1 1
H H1E 0.1965 0.7002 0.8669 0.056 Uiso calc R 1 1
N N2 0.8078(2) 0.32888(5) 0.61913(12) 0.0374(3) Uani d . 1 1
H H2C 0.9337 0.3302 0.6772 0.056 Uiso calc R 1 1
H H2D 0.8121 0.2959 0.5699 0.056 Uiso calc R 1 1
H H2E 0.6801 0.3284 0.6628 0.056 Uiso calc R 1 1
O O1 0.7918(3) 0.18441(8) 0.8741(2) 0.1013(6) Uani d . 1 1
H H1W 0.9211 0.2015 0.8472 0.152 Uiso d R 1 1
H H2W 0.7175 0.2197 0.8606 0.152 Uiso d R 1 1
O O2 0.29797(18) 0.28426(5) 1.00281(10) 0.0408(2) Uani d . 1 1
O O3 0.54854(19) 0.30097(6) 0.82996(12) 0.0561(3) Uani d . 1 1
O O4 0.2061(2) 0.23929(6) 0.78875(13) 0.0647(4) Uani d . 1 1
O O5 0.1673(2) 0.34542(6) 0.81662(12) 0.0595(3) Uani d . 1 1
S S1 0.30421(5) 0.292599(15) 0.85790(3) 0.03274(11) Uani d . 1 1

loop_
_atom_site_aniso_label
_atom_site_aniso_U_11
_atom_site_aniso_U_22
_atom_site_aniso_U_33
_atom_site_aniso_U_12
_atom_site_aniso_U_13
_atom_site_aniso_U_23
C1 0.0453(8) 0.0395(8) 0.0561(9) -0.0027(6) 0.0128(7) -0.0056(7)
C2 0.0444(8) 0.0367(8) 0.0553(9) 0.0023(6) 0.0080(7) -0.0067(7)
C3 0.0528(9) 0.0348(7) 0.0592(10) -0.0008(6) 0.0128(7) -0.0063(7)
C4 0.0505(9) 0.0341(7) 0.0632(10) 0.0009(6) 0.0083(7) -0.0083(7)
C5 0.0496(8) 0.0318(7) 0.0573(9) -0.0004(6) 0.0112(7) -0.0050(6)
C6 0.0507(9) 0.0313(7) 0.0571(9) -0.0015(6) 0.0126(7) 0.0019(6)
C7 0.0583(9) 0.0395(8) 0.0376(7) 0.0048(7) 0.0106(6) 0.0034(6)
N1 0.0372(6) 0.0388(6) 0.0377(6) 0.0044(5) 0.0095(5) -0.0017(5)
N2 0.0426(6) 0.0321(6) 0.0383(6) 0.0009(5) 0.0076(5) -0.0027(5)
O1 0.0804(11) 0.0641(10) 0.1661(19) 0.0094(8) 0.0479(12) 0.0226(11)
O2 0.0442(6) 0.0449(6) 0.0343(5) 0.0026(4) 0.0096(4) 0.0039(4)
O3 0.0337(6) 0.0865(9) 0.0501(7) -0.0046(5) 0.0140(5) 0.0090(6)
O4 0.0763(9) 0.0612(8) 0.0594(7) -0.0209(6) 0.0219(6) -0.0252(6)
O5 0.0583(7) 0.0599(7) 0.0583(7) 0.0159(6) -0.0055(6) 0.0138(6)
S1 0.02925(18) 0.03798(19) 0.03160(18) -0.00106(12) 0.00604(12) 0.00133(12)

loop_
_atom_type_symbol
_atom_type_description
_atom_type_scat_dispersion_real
_atom_type_scat_dispersion_imag
_atom_type_scat_source
C C 0.0033 0.0016 'International Tables Vol C Tables 4.2.6.8 and 6.1.1.4'
H H 0.0000 0.0000 'International Tables Vol C Tables 4.2.6.8 and 6.1.1.4'
N N 0.0061 0.0033 'International Tables Vol C Tables 4.2.6.8 and 6.1.1.4'
O O 0.0106 0.0060 'International Tables Vol C Tables 4.2.6.8 and 6.1.1.4'
S S 0.1246 0.1234 'International Tables Vol C Tables 4.2.6.8 and 6.1.1.4'

loop_
_geom_angle_atom_site_label_1
_geom_angle_atom_site_label_2
_geom_angle_atom_site_label_3
_geom_angle
N1 C1 C2 111.28(12)
N1 C1 H1A 109.4
C2 C1 H1A 109.4
N1 C1 H1B 109.4
C2 C1 H1B 109.4
H1A C1 H1B 108.0
C1 C2 C3 112.65(13)
C1 C2 H2A 109.1
C3 C2 H2A 109.1
C1 C2 H2B 109.1
C3 C2 H2B 109.1
H2A C2 H2B 107.8
C4 C3 C2 112.46(13)
C4 C3 H3A 109.1
C2 C3 H3A 109.1
C4 C3 H3B 109.1
C2 C3 H3B 109.1
H3A C3 H3B 107.8
C3 C4 C5 114.14(13)
C3 C4 H4A 108.7
C5 C4 H4A 108.7
C3 C4 H4B 108.7
C5 C4 H4B 108.7
H4A C4 H4B 107.6
C6 C5 C4 112.23(13)
C6 C5 H5A 109.2
C4 C5 H5A 109.2
C6 C5 H5B 109.2
C4 C5 H5B 109.2
H5A C5 H5B 107.9
C7 C6 C5 114.75(13)
C7 C6 H6A 108.6
C5 C6 H6A 108.6
C7 C6 H6B 108.6
C5 C6 H6B 108.6
H6A C6 H6B 107.6
N2 C7 C6 111.14(12)
N2 C7 H7A 109.4
C6 C7 H7A 109.4
N2 C7 H7B 109.4
C6 C7 H7B 109.4
H7A C7 H7B 108.0
C1 N1 H1C 109.5
C1 N1 H1D 109.5
H1C N1 H1D 109.5
C1 N1 H1E 109.5
H1C N1 H1E 109.5
H1D N1 H1E 109.5
C7 N2 H2C 109.5
C7 N2 H2D 109.5
H2C N2 H2D 109.5
C7 N2 H2E 109.5
H2C N2 H2E 109.5
H2D N2 H2E 109.5
H1W O1 H2W 88.6
O5 S1 O4 110.28(8)
O5 S1 O3 110.06(8)
O4 S1 O3 110.21(8)
O5 S1 O2 108.90(7)
O4 S1 O2 109.00(7)
O3 S1 O2 108.35(6)

loop_
_geom_bond_atom_site_label_1
_geom_bond_atom_site_label_2
_geom_bond_distance
C1 N1 1.4829(19)
C1 C2 1.512(2)
C1 H1A 0.9700
C1 H1B 0.9700
C2 C3 1.522(2)
C2 H2A 0.9700
C2 H2B 0.9700
C3 C4 1.519(2)
C3 H3A 0.9700
C3 H3B 0.9700
C4 C5 1.522(2)
C4 H4A 0.9700
C4 H4B 0.9700
C5 C6 1.520(2)
C5 H5A 0.9700
C5 H5B 0.9700
C6 C7 1.515(2)
C6 H6A 0.9700
C6 H6B 0.9700
C7 N2 1.4782(18)
C7 H7A 0.9700
C7 H7B 0.9700
N1 H1C 0.8900
N1 H1D 0.8900
N1 H1E 0.8900
N2 H2C 0.8900
N2 H2D 0.8900
N2 H2E 0.8900
O1 H1W 0.9003
O1 H2W 0.9022
O2 S1 1.4777(10)
O3 S1 1.4703(11)
O4 S1 1.4674(12)
O5 S1 1.4586(12)

loop_
_geom_hbond_atom_site_label_D
_geom_hbond_atom_site_label_H
_geom_hbond_atom_site_label_A
_geom_hbond_site_symmetry_A
_geom_hbond_distance_DH
_geom_hbond_distance_HA
_geom_hbond_distance_DA
_geom_hbond_angle_DHA
N1 H1C O3 3_667 0.89 1.97 2.8617(17) 176
N1 H1D O2 3_567 0.89 1.94 2.8250(15) 177
N1 H1E O4 2_556 0.89 1.92 2.8106(17) 174
N2 H2C O5 1_655 0.89 1.89 2.7643(17) 168
N2 H2D O2 4_665 0.89 1.91 2.7859(15) 166
N2 H2E O3 . 0.89 2.01 2.7770(16) 144
O1 H1W O4 1_655 0.90 1.98 2.880(2) 180
O1 H2W O3 . 0.90 2.07 2.971(2) 180

loop_
_geom_torsion_atom_site_label_1
_geom_torsion_atom_site_label_2
_geom_torsion_atom_site_label_3
_geom_torsion_atom_site_label_4
_geom_torsion
_geom_torsion_publ_flag
N1 C1 C2 C3 -170.09(14) ?
C1 C2 C3 C4 170.28(15) ?
C2 C3 C4 C5 -173.90(15) ?
C3 C4 C5 C6 172.97(15) ?
C4 C5 C6 C7 -178.04(14) ?
C5 C6 C7 N2 -70.49(18) yes

loop_
_cod_related_entry_id
_cod_related_entry_database
_cod_related_entry_code
1 ChemSpider 30656898
